data_7709845
loop_
_publ_author_name
'Zhao, Fei'
'Zhao, Jingyi'
'Wang, Yu'
'Liu, Hou-Ting'
'Shang, Qinghai'
'Wang, Nan'
'Yin, Xiaodong'
'Zheng, Xiaoyan'
'Chen, Pangkuan'

_publ_section_title
;
 [5]Helicene-Based Chiral Triarylboranes with Large Luminescence
 Dissymmetry Factor Over 10-2 Level: Synthesis and Design Strategy via
 Isomeric Tuning of Steric Substitutions
;
_journal_name_full 'Dalton Transactions'
_journal_paper_doi 10.1039/D2DT00677D
_journal_year 2022
_chemical_formula_sum 'C65 H54 B Cl2 N'
_chemical_formula_weight 930.80
_space_group_crystal_system monoclinic
_space_group_IT_number 14
_space_group_name_Hall '-P 2ybc'
_space_group_name_H-M_alt 'P 1 21/c 1'
_atom_sites_solution_hydrogens geom
_audit_block_doi 10.5517/ccdc.csd.cc28p9pz
_audit_creation_method SHELXL-2018/3
_audit_update_record
;
2022-03-14 deposited with the CCDC.	2022-03-23 downloaded from the CCDC.
;
_cell_angle_alpha 90
_cell_angle_beta 108.152(3)
_cell_angle_gamma 90
_cell_formula_units_Z 4
_cell_length_a 24.238(2)
_cell_length_b 11.9329(10)
_cell_length_c 18.7679(15)
_cell_measurement_reflns_used 11882
_cell_measurement_temperature 217(2)
_cell_measurement_theta_max 27.582
_cell_measurement_theta_min 2.177
_cell_volume 5158.1(7)
_computing_cell_refinement 'Bruker SAINT'
_computing_data_collection 'Bruker APEX2'
_computing_data_reduction 'Bruker SAINT, SADABS and XPREP'
_computing_structure_refinement 'SHELXL-2018/3 (Sheldrick, 2018)'
_computing_structure_solution 'SHELXL-2018/3 (Sheldrick, 2018)'
_diffrn_ambient_temperature 217(2)
_diffrn_measured_fraction_theta_full 0.999
_diffrn_measured_fraction_theta_max 0.994
_diffrn_measurement_device_type 'Bruker APEX-II CCD'
_diffrn_radiation_type MoK\a
_diffrn_radiation_wavelength 0.71073
_diffrn_reflns_av_R_equivalents 0.1421
_diffrn_reflns_av_unetI/netI 0.1189
_diffrn_reflns_Laue_measured_fraction_full 0.999
_diffrn_reflns_Laue_measured_fraction_max 0.994
_diffrn_reflns_limit_h_max 31
_diffrn_reflns_limit_h_min -31
_diffrn_reflns_limit_k_max 15
_diffrn_reflns_limit_k_min -14
_diffrn_reflns_limit_l_max 23
_diffrn_reflns_limit_l_min -24
_diffrn_reflns_number 61141
_diffrn_reflns_point_group_measured_fraction_full 0.999
_diffrn_reflns_point_group_measured_fraction_max 0.994
_diffrn_reflns_theta_full 25.242
_diffrn_reflns_theta_max 27.582
_diffrn_reflns_theta_min 2.177
_diffrn_source MoK\a
_exptl_absorpt_coefficient_mu 0.168
_exptl_absorpt_correction_T_max 0.998
_exptl_absorpt_correction_T_min 0.967
_exptl_absorpt_correction_type multi-scan
_exptl_absorpt_process_details SADABS
_exptl_crystal_colour COLORLESS
_exptl_crystal_density_diffrn 1.199
_exptl_crystal_description block
_exptl_crystal_F_000 1960
_exptl_crystal_size_max 0.200
_exptl_crystal_size_mid 0.200
_exptl_crystal_size_min 0.013
_refine_diff_density_max 0.883
_refine_diff_density_min -0.695
_refine_diff_density_rms 0.113
_refine_ls_extinction_method none
_refine_ls_goodness_of_fit_ref 1.016
_refine_ls_hydrogen_treatment constr
_refine_ls_matrix_type full
_refine_ls_number_parameters 628
_refine_ls_number_reflns 11882
_refine_ls_number_restraints 0
_refine_ls_restrained_S_all 1.016
_refine_ls_R_factor_all 0.2224
_refine_ls_R_factor_gt 0.0871
_refine_ls_shift/su_max 0.000
_refine_ls_shift/su_mean 0.000
_refine_ls_structure_factor_coef Fsqd
_refine_ls_weighting_details 'w=1/[\s^2^(Fo^2^)+(0.1677P)^2^] where P=(Fo^2^+2Fc^2^)/3'
_refine_ls_weighting_scheme calc
_refine_ls_wR_factor_gt 0.2386
_refine_ls_wR_factor_ref 0.3184
_reflns_Friedel_coverage 0.000
_reflns_number_gt 4723
_reflns_number_total 11882
_reflns_threshold_expression 'I > 2\s(I)'
_cod_data_source_file d2dt00677d2.cif
_cod_data_source_block mo_210713_zf_0ma
_cod_depositor_comments
;
The following automatic conversions were performed:

data item '_exptl_absorpt_correction_type' value 'MULTI-SCAN' was
changed to 'multi-scan' in accordance with the
/home/data/users/saulius/crontab/automatic-downloads/rss-feeds/RSC/lib/dictionaries/cif_core.dic
dictionary named 'cif_core.dic' version 2.4.2 last updated on
2011-04-26.

Automatic conversion script
Id: cif_fix_values 7556 2019-12-06 15:28:31Z antanas 
;
_cod_original_cell_volume 5158.0(7)
_cod_original_sg_symbol_H-M 'P 21/c'
_cod_database_code 7709845
_shelx_shelxl_version_number 2018/3
_shelx_space_group_comment
;
The symmetry employed for this shelxl refinement is uniquely defined
by the following loop, which should always be used as a source of
symmetry information in preference to the above space-group names.
They are only intended as comments.
;
_shelx_estimated_absorpt_t_min 0.967
_shelx_estimated_absorpt_t_max 0.998

loop_
_space_group_symop_operation_xyz
'x, y, z'
'-x, y+1/2, -z+1/2'
'-x, -y, -z'
'x, -y-1/2, z-1/2'

loop_
_atom_site_label
_atom_site_type_symbol
_atom_site_fract_x
_atom_site_fract_y
_atom_site_fract_z
_atom_site_U_iso_or_equiv
_atom_site_adp_type
_atom_site_occupancy
_atom_site_site_symmetry_order
_atom_site_calc_flag
_atom_site_refinement_flags_posn
_atom_site_refinement_flags_adp
_atom_site_refinement_flags_occupancy
_atom_site_disorder_assembly
_atom_site_disorder_group
B1 B 0.13043(18) 0.3635(3) 0.3161(2) 0.0507(11) Uani 1 1 d . . . . .
Cl1 Cl 0.15834(9) 0.91802(16) 0.36370(11) 0.1436(7) Uani 1 1 d . . . . .
Cl2 Cl 0.12638(6) 0.83891(13) 0.21116(8) 0.1122(5) Uani 1 1 d . . . . .
N1 N 0.42865(13) 0.3463(2) 0.15874(18) 0.0603(9) Uani 1 1 d . . . . .
C1 C 0.13717(15) 0.2772(3) 0.38253(19) 0.0486(9) Uani 1 1 d . . . . .
C2 C 0.18741(17) 0.2111(3) 0.4114(2) 0.0549(10) Uani 1 1 d . . . . .
C3 C 0.19361(19) 0.1439(3) 0.4737(2) 0.0628(11) Uani 1 1 d . . . . .
H3 H 0.227696 0.101414 0.492902 0.075 Uiso 1 1 calc R U . . .
C4 C 0.1509(2) 0.1376(3) 0.5085(2) 0.0656(11) Uani 1 1 d . . . . .
C5 C 0.10189(19) 0.1988(3) 0.4792(2) 0.0621(11) Uani 1 1 d . . . . .
H5 H 0.072322 0.193977 0.501712 0.075 Uiso 1 1 calc R U . . .
C6 C 0.09356(16) 0.2685(3) 0.4172(2) 0.0556(10) Uani 1 1 d . . . . .
C7 C 0.07974(15) 0.3587(3) 0.2402(2) 0.0490(9) Uani 1 1 d . . . . .
C8 C 0.04356(18) 0.4515(3) 0.2117(3) 0.0632(11) Uani 1 1 d . . . . .
C9 C 0.00145(19) 0.4440(4) 0.1414(3) 0.0769(13) Uani 1 1 d . . . . .
H9 H -0.022130 0.506746 0.123032 0.092 Uiso 1 1 calc R U . . .
C10 C -0.00710(19) 0.3489(5) 0.0977(3) 0.0752(13) Uani 1 1 d . . . . .
C11 C 0.02675(18) 0.2585(4) 0.1266(2) 0.0668(11) Uani 1 1 d . . . . .
H11 H 0.021011 0.191925 0.098431 0.080 Uiso 1 1 calc R U . . .
C12 C 0.06970(16) 0.2608(3) 0.1965(2) 0.0550(10) Uani 1 1 d . . . . .
C13 C 0.17717(15) 0.4585(3) 0.32939(19) 0.0493(9) Uani 1 1 d . . . . .
C14 C 0.18582(15) 0.5208(3) 0.27072(19) 0.0499(9) Uani 1 1 d . . . . .
H14 H 0.162759 0.505438 0.221297 0.060 Uiso 1 1 calc R U . . .
C15 C 0.22696(15) 0.6040(3) 0.2830(2) 0.0490(9) Uani 1 1 d . . . . .
H15 H 0.232215 0.642148 0.241802 0.059 Uiso 1 1 calc R U . . .
C16 C 0.26107(15) 0.6330(3) 0.35522(19) 0.0462(9) Uani 1 1 d . . . . .
C17 C 0.25299(16) 0.5728(3) 0.4141(2) 0.0547(10) Uani 1 1 d . . . . .
H17 H 0.275321 0.590203 0.463551 0.066 Uiso 1 1 calc R U . . .
C18 C 0.21226(16) 0.4869(3) 0.4013(2) 0.0553(10) Uani 1 1 d . . . . .
H18 H 0.208262 0.446677 0.442431 0.066 Uiso 1 1 calc R U . . .
C19 C 0.30439(15) 0.7239(3) 0.36863(19) 0.0463(9) Uani 1 1 d . . . . .
C20 C 0.35584(16) 0.7199(3) 0.4293(2) 0.0582(10) Uani 1 1 d . . . . .
H20 H 0.364249 0.655295 0.459413 0.070 Uiso 1 1 calc R U . . .
C21 C 0.39369(17) 0.8067(4) 0.4455(2) 0.0685(12) Uani 1 1 d . . . . .
H21 H 0.427120 0.802631 0.487521 0.082 Uiso 1 1 calc R U . . .
C22 C 0.38339(17) 0.9033(4) 0.3997(2) 0.0639(11) Uani 1 1 d . . . . .
C23 C 0.4187(2) 1.0017(4) 0.4217(3) 0.0829(14) Uani 1 1 d . . . . .
H23 H 0.452502 0.999131 0.463324 0.099 Uiso 1 1 calc R U . . .
C24 C 0.4036(2) 1.0970(4) 0.3829(3) 0.0880(16) Uani 1 1 d . . . . .
H24 H 0.424844 1.162628 0.400840 0.106 Uiso 1 1 calc R U . . .
C25 C 0.3569(2) 1.1016(3) 0.3163(3) 0.0718(13) Uani 1 1 d . . . . .
C26 C 0.3397(3) 1.2060(4) 0.2803(4) 0.0949(18) Uani 1 1 d . . . . .
H26 H 0.361689 1.270491 0.299003 0.114 Uiso 1 1 calc R U . . .
C27 C 0.2920(3) 1.2139(4) 0.2193(4) 0.0964(18) Uani 1 1 d . . . . .
H27 H 0.278173 1.284905 0.200309 0.116 Uiso 1 1 calc R U . . .
C28 C 0.2624(2) 1.1155(3) 0.1833(3) 0.0743(13) Uani 1 1 d . . . . .
C29 C 0.2131(3) 1.1233(4) 0.1185(3) 0.0852(16) Uani 1 1 d . . . . .
H29 H 0.197907 1.194428 0.101584 0.102 Uiso 1 1 calc R U . . .
C30 C 0.1880(2) 1.0339(4) 0.0813(3) 0.0770(14) Uani 1 1 d . . . . .
H30 H 0.152403 1.040629 0.042843 0.092 Uiso 1 1 calc R U . . .
C31 C 0.21472(18) 0.9270(3) 0.0993(2) 0.0594(10) Uani 1 1 d . . . . .
C32 C 0.19584(17) 0.8349(4) 0.0517(2) 0.0672(12) Uani 1 1 d . . . . .
H32 H 0.161260 0.841221 0.011441 0.081 Uiso 1 1 calc R U . . .
C33 C 0.22597(17) 0.7361(3) 0.0616(2) 0.0597(10) Uani 1 1 d . . . . .
H33 H 0.211828 0.675405 0.029100 0.072 Uiso 1 1 calc R U . . .
C34 C 0.27818(15) 0.7262(3) 0.1207(2) 0.0479(9) Uani 1 1 d . . . . .
C35 C 0.29570(16) 0.8147(3) 0.1694(2) 0.0505(9) Uani 1 1 d . . . . .
H35 H 0.330444 0.807544 0.209283 0.061 Uiso 1 1 calc R U . . .
C36 C 0.26435(16) 0.9157(3) 0.1628(2) 0.0507(9) Uani 1 1 d . . . . .
C37 C 0.28419(18) 1.0097(3) 0.2124(2) 0.0591(11) Uani 1 1 d . . . . .
C38 C 0.32605(17) 1.0039(3) 0.2868(2) 0.0580(10) Uani 1 1 d . . . . .
C39 C 0.33481(15) 0.9058(3) 0.3341(2) 0.0515(9) Uani 1 1 d . . . . .
C40 C 0.29530(15) 0.8170(3) 0.32321(19) 0.0465(9) Uani 1 1 d . . . . .
H40 H 0.260753 0.821227 0.282778 0.056 Uiso 1 1 calc R U . . .
C41 C 0.31499(15) 0.6238(3) 0.1299(2) 0.0488(9) Uani 1 1 d . . . . .
C42 C 0.32218(16) 0.5679(3) 0.0695(2) 0.0561(10) Uani 1 1 d . . . . .
H42 H 0.301721 0.592752 0.020885 0.067 Uiso 1 1 calc R U . . .
C43 C 0.35857(16) 0.4762(3) 0.0777(2) 0.0570(10) Uani 1 1 d . . . . .
H43 H 0.362471 0.440194 0.035003 0.068 Uiso 1 1 calc R U . . .
C44 C 0.38887(16) 0.4375(3) 0.1475(2) 0.0523(9) Uani 1 1 d . . . . .
C45 C 0.38186(16) 0.4921(3) 0.2099(2) 0.0549(10) Uani 1 1 d . . . . .
H45 H 0.401760 0.466501 0.258511 0.066 Uiso 1 1 calc R U . . .
C46 C 0.34558(16) 0.5840(3) 0.2000(2) 0.0535(9) Uani 1 1 d . . . . .
H46 H 0.341630 0.620585 0.242489 0.064 Uiso 1 1 calc R U . . .
C47 C 0.47746(16) 0.3441(3) 0.2244(2) 0.0537(10) Uani 1 1 d . . . . .
C48 C 0.51387(19) 0.4340(4) 0.2444(3) 0.0748(12) Uani 1 1 d . . . . .
H48 H 0.507661 0.497929 0.213608 0.090 Uiso 1 1 calc R U . . .
C49 C 0.5609(2) 0.4305(4) 0.3116(3) 0.0856(14) Uani 1 1 d . . . . .
H49 H 0.585617 0.492702 0.326683 0.103 Uiso 1 1 calc R U . . .
C50 C 0.5700(2) 0.3357(5) 0.3543(3) 0.0792(13) Uani 1 1 d . . . . .
H50 H 0.601157 0.332799 0.399186 0.095 Uiso 1 1 calc R U . . .
C51 C 0.5347(2) 0.2453(4) 0.3327(3) 0.0815(13) Uani 1 1 d . . . . .
H51 H 0.542166 0.179534 0.361652 0.098 Uiso 1 1 calc R U . . .
C52 C 0.48818(19) 0.2500(3) 0.2689(3) 0.0684(11) Uani 1 1 d . . . . .
H52 H 0.463182 0.187976 0.255146 0.082 Uiso 1 1 calc R U . . .
C53 C 0.42301(18) 0.2639(3) 0.1031(2) 0.0589(10) Uani 1 1 d . . . . .
C54 C 0.3698(2) 0.2171(4) 0.0658(3) 0.0798(13) Uani 1 1 d . . . . .
H54 H 0.336463 0.239984 0.077275 0.096 Uiso 1 1 calc R U . . .
C55 C 0.3658(3) 0.1366(4) 0.0115(3) 0.1060(19) Uani 1 1 d . . . . .
H55 H 0.329405 0.105434 -0.014283 0.127 Uiso 1 1 calc R U . . .
C56 C 0.4140(3) 0.1018(4) -0.0050(3) 0.1053(19) Uani 1 1 d . . . . .
H56 H 0.410819 0.047814 -0.042560 0.126 Uiso 1 1 calc R U . . .
C57 C 0.4658(3) 0.1452(4) 0.0326(3) 0.0979(16) Uani 1 1 d . . . . .
H57 H 0.499156 0.119444 0.022217 0.118 Uiso 1 1 calc R U . . .
C58 C 0.4712(2) 0.2273(3) 0.0865(3) 0.0747(12) Uani 1 1 d . . . . .
H58 H 0.507851 0.257902 0.111601 0.090 Uiso 1 1 calc R U . . .
C59 C 0.1240(4) 0.8204(5) 0.3094(6) 0.213(5) Uani 1 1 d . . . . .
H59A H 0.083513 0.820033 0.308985 0.255 Uiso 1 1 calc R U . . .
H59B H 0.141241 0.747935 0.328828 0.255 Uiso 1 1 calc R U . . .
C60 C 0.23511(17) 0.2081(4) 0.3760(3) 0.0762(13) Uani 1 1 d . . . . .
H60A H 0.272444 0.212050 0.414839 0.114 Uiso 1 1 calc R U . . .
H60B H 0.231046 0.271382 0.342333 0.114 Uiso 1 1 calc R U . . .
H60C H 0.232647 0.138917 0.348072 0.114 Uiso 1 1 calc R U . . .
C61 C 0.1605(2) 0.0661(4) 0.5791(2) 0.0921(16) Uani 1 1 d . . . . .
H61A H 0.156071 -0.012495 0.565281 0.138 Uiso 1 1 calc R U . . .
H61B H 0.132101 0.086428 0.603616 0.138 Uiso 1 1 calc R U . . .
H61C H 0.199255 0.079119 0.613018 0.138 Uiso 1 1 calc R U . . .
C62 C 0.03846(19) 0.3358(4) 0.3905(3) 0.0891(15) Uani 1 1 d . . . . .
H62A H 0.011638 0.310757 0.416250 0.134 Uiso 1 1 calc R U . . .
H62B H 0.020967 0.325520 0.336913 0.134 Uiso 1 1 calc R U . . .
H62C H 0.047228 0.414510 0.401175 0.134 Uiso 1 1 calc R U . . .
C63 C 0.0466(2) 0.5585(4) 0.2557(3) 0.0937(16) Uani 1 1 d . . . . .
H63A H 0.012687 0.564060 0.272475 0.140 Uiso 1 1 calc R U . . .
H63B H 0.047697 0.622195 0.224022 0.140 Uiso 1 1 calc R U . . .
H63C H 0.081384 0.558058 0.298824 0.140 Uiso 1 1 calc R U . . .
C64 C -0.0527(2) 0.3442(5) 0.0204(3) 0.1131(19) Uani 1 1 d . . . . .
H64A H -0.052143 0.270635 -0.001421 0.170 Uiso 1 1 calc R U . . .
H64B H -0.044154 0.400742 -0.011770 0.170 Uiso 1 1 calc R U . . .
H64C H -0.090827 0.358075 0.025190 0.170 Uiso 1 1 calc R U . . .
C65 C 0.1048(2) 0.1565(3) 0.2211(2) 0.0772(13) Uani 1 1 d . . . . .
H65A H 0.145346 0.172275 0.227689 0.116 Uiso 1 1 calc R U . . .
H65B H 0.091115 0.098683 0.183403 0.116 Uiso 1 1 calc R U . . .
H65C H 0.100696 0.130909 0.268284 0.116 Uiso 1 1 calc R U . . .

loop_
_atom_site_aniso_label
_atom_site_aniso_U_11
_atom_site_aniso_U_22
_atom_site_aniso_U_33
_atom_site_aniso_U_23
_atom_site_aniso_U_13
_atom_site_aniso_U_12
B1 0.056(3) 0.046(2) 0.058(3) -0.002(2) 0.028(2) 0.004(2)
Cl1 0.1461(16) 0.1431(16) 0.1334(15) -0.0057(12) 0.0317(12) -0.0152(12)
Cl2 0.1067(11) 0.1202(12) 0.1095(11) 0.0111(9) 0.0335(9) 0.0193(9)
N1 0.055(2) 0.0475(19) 0.071(2) -0.0073(16) 0.0091(18) 0.0119(15)
C1 0.049(2) 0.049(2) 0.049(2) 0.0001(17) 0.0170(18) -0.0107(17)
C2 0.061(2) 0.053(2) 0.053(2) 0.0000(19) 0.021(2) -0.0051(19)
C3 0.074(3) 0.052(2) 0.058(2) 0.001(2) 0.014(2) 0.000(2)
C4 0.090(3) 0.058(2) 0.045(2) -0.0001(19) 0.015(2) -0.016(2)
C5 0.073(3) 0.070(3) 0.050(2) -0.004(2) 0.027(2) -0.022(2)
C6 0.055(2) 0.060(2) 0.053(2) -0.0007(19) 0.019(2) -0.0088(19)
C7 0.049(2) 0.047(2) 0.053(2) 0.0048(18) 0.0188(19) -0.0046(17)
C8 0.056(2) 0.060(3) 0.076(3) 0.009(2) 0.024(2) -0.002(2)
C9 0.057(3) 0.084(3) 0.088(4) 0.028(3) 0.019(3) 0.009(2)
C10 0.056(3) 0.103(4) 0.063(3) 0.014(3) 0.012(2) 0.000(3)
C11 0.069(3) 0.076(3) 0.058(3) -0.007(2) 0.023(2) -0.014(2)
C12 0.056(2) 0.057(2) 0.055(2) 0.0026(19) 0.021(2) -0.0031(19)
C13 0.056(2) 0.052(2) 0.042(2) 0.0015(17) 0.0179(19) -0.0019(18)
C14 0.058(2) 0.052(2) 0.039(2) 0.0005(17) 0.0136(18) -0.0075(18)
C15 0.056(2) 0.051(2) 0.043(2) 0.0050(17) 0.0204(19) -0.0049(18)
C16 0.049(2) 0.043(2) 0.047(2) 0.0025(16) 0.0162(18) 0.0024(16)
C17 0.066(3) 0.057(2) 0.042(2) 0.0013(18) 0.0168(19) -0.006(2)
C18 0.069(3) 0.056(2) 0.045(2) 0.0022(18) 0.023(2) -0.009(2)
C19 0.046(2) 0.051(2) 0.042(2) -0.0012(17) 0.0140(18) 0.0012(17)
C20 0.055(2) 0.061(2) 0.054(2) 0.0040(19) 0.012(2) 0.000(2)
C21 0.049(2) 0.092(3) 0.056(3) -0.011(2) 0.005(2) -0.009(2)
C22 0.055(3) 0.070(3) 0.072(3) -0.015(2) 0.028(2) -0.016(2)
C23 0.069(3) 0.095(4) 0.088(3) -0.028(3) 0.030(3) -0.034(3)
C24 0.094(4) 0.072(3) 0.115(5) -0.026(3) 0.057(4) -0.035(3)
C25 0.087(3) 0.051(3) 0.099(4) -0.009(2) 0.059(3) -0.008(2)
C26 0.134(5) 0.050(3) 0.132(5) -0.015(3) 0.087(4) -0.023(3)
C27 0.142(5) 0.046(3) 0.135(5) 0.014(3) 0.092(5) 0.007(3)
C28 0.106(4) 0.048(3) 0.092(4) 0.012(2) 0.064(3) 0.012(2)
C29 0.122(4) 0.066(3) 0.088(4) 0.035(3) 0.061(4) 0.042(3)
C30 0.093(3) 0.079(3) 0.069(3) 0.030(3) 0.041(3) 0.040(3)
C31 0.064(3) 0.062(3) 0.061(3) 0.018(2) 0.032(2) 0.017(2)
C32 0.055(2) 0.089(3) 0.056(3) 0.027(2) 0.015(2) 0.017(2)
C33 0.056(2) 0.062(2) 0.056(2) 0.009(2) 0.010(2) 0.006(2)
C34 0.044(2) 0.046(2) 0.055(2) 0.0061(18) 0.0174(19) -0.0002(17)
C35 0.049(2) 0.053(2) 0.052(2) 0.0101(19) 0.0194(18) 0.0049(18)
C36 0.055(2) 0.048(2) 0.058(2) 0.0156(18) 0.031(2) 0.0138(18)
C37 0.073(3) 0.040(2) 0.081(3) 0.009(2) 0.049(3) 0.0057(19)
C38 0.067(3) 0.043(2) 0.079(3) -0.003(2) 0.044(2) -0.0042(19)
C39 0.048(2) 0.053(2) 0.059(2) -0.0074(19) 0.025(2) -0.0059(18)
C40 0.045(2) 0.047(2) 0.049(2) 0.0005(17) 0.0180(17) 0.0011(17)
C41 0.049(2) 0.041(2) 0.055(2) 0.0026(18) 0.0156(19) 0.0016(17)
C42 0.060(2) 0.054(2) 0.052(2) 0.0011(19) 0.015(2) 0.0017(19)
C43 0.063(2) 0.054(2) 0.055(2) -0.0046(19) 0.019(2) 0.010(2)
C44 0.049(2) 0.043(2) 0.061(2) -0.0042(18) 0.011(2) 0.0029(17)
C45 0.061(2) 0.052(2) 0.051(2) 0.0055(18) 0.018(2) 0.0082(19)
C46 0.057(2) 0.051(2) 0.054(2) 0.0014(18) 0.019(2) 0.0087(19)
C47 0.048(2) 0.050(2) 0.061(2) -0.0049(19) 0.012(2) 0.0093(18)
C48 0.068(3) 0.061(3) 0.086(3) 0.001(2) 0.010(3) -0.006(2)
C49 0.059(3) 0.084(4) 0.103(4) -0.015(3) 0.010(3) -0.009(2)
C50 0.062(3) 0.100(4) 0.064(3) -0.002(3) 0.004(2) 0.023(3)
C51 0.085(3) 0.078(3) 0.074(3) 0.011(3) 0.013(3) 0.019(3)
C52 0.067(3) 0.056(3) 0.078(3) 0.006(2) 0.016(3) 0.005(2)
C53 0.061(3) 0.045(2) 0.068(3) -0.0062(19) 0.015(2) 0.0009(19)
C54 0.066(3) 0.057(3) 0.102(4) -0.013(3) 0.007(3) 0.001(2)
C55 0.104(4) 0.064(3) 0.118(5) -0.020(3) -0.012(4) -0.008(3)
C56 0.131(5) 0.070(3) 0.092(4) -0.029(3) 0.002(4) 0.020(4)
C57 0.110(4) 0.081(4) 0.105(4) -0.025(3) 0.038(4) 0.013(3)
C58 0.069(3) 0.066(3) 0.090(3) -0.019(2) 0.026(3) 0.002(2)
C59 0.226(8) 0.086(4) 0.443(14) -0.110(7) 0.272(10) -0.074(5)
C60 0.062(3) 0.081(3) 0.091(3) 0.010(3) 0.030(3) 0.014(2)
C61 0.140(5) 0.069(3) 0.062(3) 0.009(2) 0.025(3) -0.021(3)
C62 0.071(3) 0.114(4) 0.095(3) 0.016(3) 0.044(3) 0.012(3)
C63 0.083(3) 0.059(3) 0.134(5) -0.001(3) 0.026(3) 0.015(2)
C64 0.071(3) 0.167(6) 0.085(4) 0.003(4) 0.001(3) 0.006(3)
C65 0.095(3) 0.063(3) 0.071(3) -0.009(2) 0.022(3) 0.007(2)

loop_
_atom_type_symbol
_atom_type_description
_atom_type_scat_dispersion_real
_atom_type_scat_dispersion_imag
_atom_type_scat_source
C C 0.0033 0.0016 'International Tables Vol C Tables 4.2.6.8 and 6.1.1.4'
H H 0.0000 0.0000 'International Tables Vol C Tables 4.2.6.8 and 6.1.1.4'
N N 0.0061 0.0033 'International Tables Vol C Tables 4.2.6.8 and 6.1.1.4'
B B 0.0013 0.0007 'International Tables Vol C Tables 4.2.6.8 and 6.1.1.4'
Cl Cl 0.1484 0.1585 'International Tables Vol C Tables 4.2.6.8 and 6.1.1.4'

loop_
_geom_angle_atom_site_label_1
_geom_angle_atom_site_label_2
_geom_angle_atom_site_label_3
_geom_angle
_geom_angle_site_symmetry_1
_geom_angle_site_symmetry_3
_geom_angle_publ_flag
C7 B1 C13 119.7(3) . . ?
C7 B1 C1 123.4(3) . . ?
C13 B1 C1 116.9(3) . . ?
C53 N1 C47 119.5(3) . . ?
C53 N1 C44 121.2(3) . . ?
C47 N1 C44 119.1(3) . . ?
C6 C1 C2 117.7(3) . . ?
C6 C1 B1 120.2(3) . . ?
C2 C1 B1 122.1(3) . . ?
C3 C2 C1 120.1(3) . . ?
C3 C2 C60 117.5(4) . . ?
C1 C2 C60 122.4(3) . . ?
C4 C3 C2 121.8(4) . . ?
C5 C4 C3 117.9(4) . . ?
C5 C4 C61 121.8(4) . . ?
C3 C4 C61 120.2(4) . . ?
C4 C5 C6 122.7(4) . . ?
C5 C6 C1 119.7(4) . . ?
C5 C6 C62 118.6(4) . . ?
C1 C6 C62 121.6(3) . . ?
C12 C7 C8 117.2(3) . . ?
C12 C7 B1 120.4(3) . . ?
C8 C7 B1 122.4(3) . . ?
C9 C8 C7 119.6(4) . . ?
C9 C8 C63 117.9(4) . . ?
C7 C8 C63 122.5(4) . . ?
C10 C9 C8 123.0(4) . . ?
C11 C10 C9 117.1(4) . . ?
C11 C10 C64 121.1(5) . . ?
C9 C10 C64 121.8(5) . . ?
C10 C11 C12 122.5(4) . . ?
C11 C12 C7 120.5(4) . . ?
C11 C12 C65 117.3(4) . . ?
C7 C12 C65 122.2(4) . . ?
C18 C13 C14 115.9(3) . . ?
C18 C13 B1 121.5(3) . . ?
C14 C13 B1 122.6(3) . . ?
C15 C14 C13 122.1(3) . . ?
C14 C15 C16 121.5(3) . . ?
C17 C16 C15 117.4(3) . . ?
C17 C16 C19 121.1(3) . . ?
C15 C16 C19 121.6(3) . . ?
C16 C17 C18 120.9(3) . . ?
C17 C18 C13 122.2(3) . . ?
C40 C19 C20 117.4(3) . . ?
C40 C19 C16 121.3(3) . . ?
C20 C19 C16 121.3(3) . . ?
C21 C20 C19 121.7(4) . . ?
C20 C21 C22 120.6(4) . . ?
C21 C22 C39 119.2(4) . . ?
C21 C22 C23 121.1(4) . . ?
C39 C22 C23 119.5(4) . . ?
C24 C23 C22 120.1(5) . . ?
C23 C24 C25 121.7(4) . . ?
C38 C25 C24 120.1(4) . . ?
C38 C25 C26 120.1(5) . . ?
C24 C25 C26 119.7(5) . . ?
C27 C26 C25 120.8(5) . . ?
C26 C27 C28 120.9(5) . . ?
C37 C28 C29 120.3(4) . . ?
C37 C28 C27 118.6(5) . . ?
C29 C28 C27 121.1(5) . . ?
C30 C29 C28 121.9(4) . . ?
C29 C30 C31 120.0(5) . . ?
C32 C31 C36 119.2(3) . . ?
C32 C31 C30 121.2(4) . . ?
C36 C31 C30 119.4(4) . . ?
C33 C32 C31 122.3(4) . . ?
C32 C33 C34 119.4(4) . . ?
C35 C34 C33 118.5(3) . . ?
C35 C34 C41 120.2(3) . . ?
C33 C34 C41 121.3(3) . . ?
C34 C35 C36 123.5(3) . . ?
C35 C36 C31 116.8(4) . . ?
C35 C36 C37 123.1(4) . . ?
C31 C36 C37 119.8(3) . . ?
C28 C37 C36 115.9(4) . . ?
C28 C37 C38 118.7(4) . . ?
C36 C37 C38 125.3(3) . . ?
C25 C38 C39 118.3(4) . . ?
C25 C38 C37 117.9(4) . . ?
C39 C38 C37 123.7(3) . . ?
C40 C39 C22 117.2(3) . . ?
C40 C39 C38 124.1(4) . . ?
C22 C39 C38 118.4(3) . . ?
C19 C40 C39 123.4(3) . . ?
C42 C41 C46 116.9(3) . . ?
C42 C41 C34 121.9(3) . . ?
C46 C41 C34 121.2(3) . . ?
C41 C42 C43 122.2(4) . . ?
C44 C43 C42 120.6(3) . . ?
C43 C44 C45 118.4(3) . . ?
C43 C44 N1 122.5(3) . . ?
C45 C44 N1 119.0(3) . . ?
C46 C45 C44 119.7(3) . . ?
C41 C46 C45 122.2(3) . . ?
C48 C47 C52 119.5(4) . . ?
C48 C47 N1 121.1(4) . . ?
C52 C47 N1 119.4(4) . . ?
C47 C48 C49 119.6(4) . . ?
C50 C49 C48 119.1(4) . . ?
C51 C50 C49 120.7(4) . . ?
C50 C51 C52 120.1(4) . . ?
C51 C52 C47 120.9(4) . . ?
C58 C53 C54 118.9(4) . . ?
C58 C53 N1 119.9(4) . . ?
C54 C53 N1 121.2(4) . . ?
C53 C54 C55 119.8(5) . . ?
C56 C55 C54 120.7(5) . . ?
C57 C56 C55 119.5(5) . . ?
C56 C57 C58 121.2(5) . . ?
C53 C58 C57 119.9(4) . . ?
Cl1 C59 Cl2 111.8(3) . . ?

loop_
_geom_bond_atom_site_label_1
_geom_bond_atom_site_label_2
_geom_bond_distance
_geom_bond_site_symmetry_2
_geom_bond_publ_flag
B1 C7 1.566(6) . ?
B1 C13 1.566(5) . ?
B1 C1 1.586(5) . ?
Cl1 C59 1.599(7) . ?
Cl2 C59 1.875(9) . ?
N1 C53 1.409(5) . ?
N1 C47 1.418(5) . ?
N1 C44 1.425(4) . ?
C1 C6 1.407(5) . ?
C1 C2 1.409(5) . ?
C2 C3 1.388(5) . ?
C2 C60 1.502(5) . ?
C3 C4 1.387(6) . ?
C4 C5 1.357(6) . ?
C4 C61 1.531(5) . ?
C5 C6 1.394(5) . ?
C6 C62 1.504(6) . ?
C7 C12 1.405(5) . ?
C7 C8 1.410(5) . ?
C8 C9 1.397(6) . ?
C8 C63 1.511(6) . ?
C9 C10 1.376(6) . ?
C10 C11 1.362(6) . ?
C10 C64 1.528(6) . ?
C11 C12 1.398(5) . ?
C12 C65 1.498(5) . ?
C13 C18 1.394(5) . ?
C13 C14 1.398(5) . ?
C14 C15 1.374(5) . ?
C15 C16 1.393(5) . ?
C16 C17 1.382(5) . ?
C16 C19 1.475(5) . ?
C17 C18 1.391(5) . ?
C19 C40 1.376(5) . ?
C19 C20 1.403(5) . ?
C20 C21 1.354(5) . ?
C21 C22 1.412(6) . ?
C22 C39 1.415(5) . ?
C22 C23 1.436(6) . ?
C23 C24 1.339(7) . ?
C24 C25 1.403(7) . ?
C25 C38 1.402(5) . ?
C25 C26 1.416(7) . ?
C26 C27 1.353(7) . ?
C27 C28 1.431(7) . ?
C28 C37 1.411(5) . ?
C28 C29 1.418(7) . ?
C29 C30 1.316(6) . ?
C30 C31 1.423(5) . ?
C31 C32 1.400(6) . ?
C31 C36 1.411(5) . ?
C32 C33 1.369(5) . ?
C33 C34 1.404(5) . ?
C34 C35 1.375(5) . ?
C34 C41 1.491(5) . ?
C35 C36 1.409(5) . ?
C36 C37 1.441(5) . ?
C37 C38 1.450(6) . ?
C38 C39 1.444(5) . ?
C39 C40 1.400(5) . ?
C41 C42 1.373(5) . ?
C41 C46 1.378(5) . ?
C42 C43 1.384(5) . ?
C43 C44 1.366(5) . ?
C44 C45 1.397(5) . ?
C45 C46 1.381(5) . ?
C47 C48 1.366(5) . ?
C47 C52 1.374(5) . ?
C48 C49 1.413(6) . ?
C49 C50 1.365(6) . ?
C50 C51 1.359(6) . ?
C51 C52 1.366(6) . ?
C53 C58 1.371(5) . ?
C53 C54 1.378(6) . ?
C54 C55 1.382(6) . ?
C55 C56 1.363(8) . ?
C56 C57 1.339(7) . ?
C57 C58 1.385(6) . ?
